data_2311859
loop_
_publ_author_name
'Katzsch, Felix'
'Gruber, Tobias'
'Weber, Edwin'

_publ_section_title
;
 Crystal structures of functional building blocks derived from
 bis(benzo[b]thiophen-2-yl)methane.
;
_journal_coeditor_code EG3204
_journal_issue 'Pt 9'
_journal_name_full 'Acta crystallographica. Section C, Structural chemistry'
_journal_page_first 679
_journal_page_last 684
_journal_paper_doi 10.1107/S2053229616012973
_journal_volume 72
_journal_year 2016
_chemical_formula_iupac 'C17 H10 O S2'
_chemical_formula_moiety 'C17 H10 O S2'
_chemical_formula_sum 'C17 H10 O S2'
_chemical_formula_weight 294.37
_chemical_name_systematic
;
Bis(benzo[<i>b</i>]thiophen-2-yl)methanone
;
_space_group_crystal_system orthorhombic
_space_group_IT_number 41
_space_group_name_Hall 'A 2 -2ab'
_space_group_name_H-M_alt 'A e a 2'
_atom_sites_solution_hydrogens geom
_audit_creation_method SHELXL-2013
_cell_angle_alpha 90
_cell_angle_beta 90
_cell_angle_gamma 90
_cell_formula_units_Z 8
_cell_length_a 18.2186(4)
_cell_length_b 20.0166(4)
_cell_length_c 7.2534(2)
_cell_measurement_reflns_used 9041
_cell_measurement_temperature 100(2)
_cell_measurement_theta_max 34.97
_cell_measurement_theta_min 2.32
_cell_volume 2645.13(11)
_computing_cell_refinement
;
SAINT-NT (Bruker, 2008)
;
_computing_data_collection
;
APEX2 (Bruker, 2008)
;
_computing_data_reduction
;
SAINT-NT (Bruker, 2008)
;
_computing_molecular_graphics
;
ORTEP-3 (Farrugia, 2012)
;
_computing_publication_material
;
SHELXTL (Sheldrick, 2008)
;
_computing_structure_refinement
;
SHELXL2014 (Sheldrick, 2015)
;
_computing_structure_solution
;
SHELXS97 (Sheldrick, 2008)
;
_diffrn_ambient_temperature 100(2)
_diffrn_measured_fraction_theta_full 0.975
_diffrn_measured_fraction_theta_max 1.000
_diffrn_measurement_device_type 'Bruker Kappa goniometer with an APEXII CCD area detector'
_diffrn_measurement_method 'phi and omega scans'
_diffrn_radiation_type MoK\a
_diffrn_radiation_wavelength 0.71073
_diffrn_reflns_av_R_equivalents 0.0267
_diffrn_reflns_limit_h_max 21
_diffrn_reflns_limit_h_min -18
_diffrn_reflns_limit_k_max 23
_diffrn_reflns_limit_k_min -23
_diffrn_reflns_limit_l_max 8
_diffrn_reflns_limit_l_min -8
_diffrn_reflns_number 13345
_diffrn_reflns_theta_full 25.242
_diffrn_reflns_theta_max 24.997
_diffrn_reflns_theta_min 2.035
_exptl_absorpt_coefficient_mu 0.393
_exptl_absorpt_correction_T_max 0.9618
_exptl_absorpt_correction_T_min 0.8748
_exptl_absorpt_correction_type multi-scan
_exptl_absorpt_process_details
;
(SADABS; Sheldrick, 2004)
;
_exptl_crystal_colour colourless
_exptl_crystal_density_diffrn 1.478
_exptl_crystal_description plate
_exptl_crystal_F_000 1216
_exptl_crystal_size_max 0.350
_exptl_crystal_size_mid 0.340
_exptl_crystal_size_min 0.100
_refine_diff_density_max 0.422
_refine_diff_density_min -0.276
_refine_ls_abs_structure_details
;
Flack <i>x</i> determined using 1027 quotients [(I+)-(I-)]/[(I+)+(I-)]
(Parsons & Flack, 2004)
;
_refine_ls_abs_structure_Flack 0.03(2)
_refine_ls_extinction_method none
_refine_ls_goodness_of_fit_ref 0.992
_refine_ls_hydrogen_treatment constr
_refine_ls_matrix_type full
_refine_ls_number_parameters 181
_refine_ls_number_reflns 2327
_refine_ls_number_restraints 1
_refine_ls_restrained_S_all 0.992
_refine_ls_R_factor_all 0.0259
_refine_ls_R_factor_gt 0.0252
_refine_ls_shift/su_max 0.001
_refine_ls_shift/su_mean 0.000
_refine_ls_structure_factor_coef Fsqd
_refine_ls_weighting_details 'w=1/[\s^2^(Fo^2^)+(0.0377P)^2^+3.9183P] where P=(Fo^2^+2Fc^2^)/3'
_refine_ls_weighting_scheme calc
_refine_ls_wR_factor_gt 0.0668
_refine_ls_wR_factor_ref 0.0671
_reflns_number_gt 2282
_reflns_number_total 2327
_reflns_threshold_expression 'I > 2\s(I)'
_cod_data_source_file eg3204sup1.cif
_cod_data_source_block I
_cod_original_sg_symbol_Hall 'A 2 -2ac'
_cod_original_sg_symbol_H-M 'A b a 2'
_cod_database_code 2311859
_shelx_space_group_comment
;
The symmetry employed for this shelxl refinement is uniquely defined
by the following loop, which should always be used as a source of
symmetry information in preference to the above space-group names.
They are only intended as comments.
;
_shelx_estimated_absorpt_t_min 0.875
_shelx_estimated_absorpt_t_max 0.962

loop_
_space_group_symop_operation_xyz
'x, y, z'
'-x, -y, z'
'x+1/2, -y+1/2, z'
'-x+1/2, y+1/2, z'
'x, y+1/2, z+1/2'
'-x, -y+1/2, z+1/2'
'x+1/2, -y+1, z+1/2'
'-x+1/2, y+1, z+1/2'

loop_
_atom_site_type_symbol
_atom_site_label
_atom_site_fract_x
_atom_site_fract_y
_atom_site_fract_z
_atom_site_U_iso_or_equiv
_atom_site_adp_type
_atom_site_calc_flag
_atom_site_occupancy
O O1 0.75309(12) 0.69981(10) 1.0553(3) 0.0223(5) Uani d 1
S S1 0.76808(4) 0.55431(4) 1.10846(11) 0.01741(19) Uani d 1
S S2 0.84820(4) 0.80488(3) 0.88387(12) 0.01572(18) Uani d 1
C C1 0.82947(16) 0.60759(14) 0.9991(4) 0.0131(6) Uani d 1
C C2 0.88343(17) 0.57534(13) 0.8931(4) 0.0153(6) Uani d 1
H H2 0.9214 0.5970 0.8259 0.018 Uiso calc 1
C C3 0.87191(15) 0.50314(15) 0.9026(4) 0.0141(6) Uani d 1
C C4 0.91093(16) 0.45231(15) 0.8115(4) 0.0168(6) Uani d 1
H H4 0.9511 0.4632 0.7335 0.020 Uiso calc 1
C C5 0.89051(16) 0.38673(15) 0.8364(4) 0.0173(7) Uani d 1
H H5 0.9171 0.3523 0.7759 0.021 Uiso calc 1
C C6 0.83086(17) 0.37018(15) 0.9502(4) 0.0170(6) Uani d 1
H H6 0.8175 0.3246 0.9653 0.020 Uiso calc 1
C C7 0.79150(16) 0.41898(15) 1.0403(4) 0.0161(6) Uani d 1
H H7 0.7512 0.4077 1.1172 0.019 Uiso calc 1
C C8 0.81227(15) 0.48537(14) 1.0158(4) 0.0138(6) Uani d 1
C C9 0.87383(16) 0.72714(13) 0.9694(4) 0.0129(6) Uani d 1
C C10 0.94780(16) 0.72143(14) 1.0019(4) 0.0139(6) Uani d 1
H H10 0.9708 0.6821 1.0472 0.017 Uiso calc 1
C C11 0.98609(16) 0.78209(14) 0.9592(4) 0.0134(6) Uani d 1
C C12 1.06093(17) 0.79737(14) 0.9823(4) 0.0152(6) Uani d 1
H H12 1.0937 0.7651 1.0316 0.018 Uiso calc 1
C C13 1.08617(17) 0.85968(15) 0.9327(4) 0.0170(7) Uani d 1
H H13 1.1366 0.8703 0.9493 0.020 Uiso calc 1
C C14 1.03856(18) 0.90768(15) 0.8579(4) 0.0186(7) Uani d 1
H H14 1.0574 0.9500 0.8224 0.022 Uiso calc 1
C C15 0.96454(17) 0.89438(15) 0.8351(4) 0.0161(6) Uani d 1
H H15 0.9324 0.9269 0.7844 0.019 Uiso calc 1
C C16 0.93852(15) 0.83169(14) 0.8887(4) 0.0136(6) Uani d 1
C C17 0.81376(16) 0.67971(15) 1.0119(4) 0.0145(6) Uani d 1

loop_
_atom_site_aniso_label
_atom_site_aniso_U_11
_atom_site_aniso_U_22
_atom_site_aniso_U_33
_atom_site_aniso_U_12
_atom_site_aniso_U_13
_atom_site_aniso_U_23
O1 0.0143(10) 0.0178(10) 0.0348(14) 0.0010(9) 0.0053(10) -0.0023(10)
S1 0.0166(3) 0.0166(3) 0.0191(4) -0.0012(3) 0.0029(3) 0.0007(3)
S2 0.0132(3) 0.0129(3) 0.0210(4) 0.0014(3) -0.0003(3) 0.0016(3)
C1 0.0111(13) 0.0164(14) 0.0117(15) -0.0034(11) 0.0003(11) 0.0015(12)
C2 0.0275(16) 0.0070(13) 0.0114(14) 0.0034(11) -0.0136(14) -0.0020(12)
C3 0.0131(13) 0.0169(14) 0.0121(15) -0.0016(11) -0.0040(13) 0.0013(12)
C4 0.0128(14) 0.0233(15) 0.0143(15) -0.0018(12) 0.0010(13) -0.0016(12)
C5 0.0155(15) 0.0194(15) 0.0169(16) 0.0041(12) -0.0041(12) -0.0046(12)
C6 0.0199(15) 0.0129(14) 0.0182(15) -0.0017(12) -0.0076(13) 0.0008(11)
C7 0.0128(14) 0.0202(15) 0.0152(15) -0.0023(12) -0.0022(12) 0.0046(12)
C8 0.0119(14) 0.0178(14) 0.0117(14) 0.0001(11) -0.0022(11) 0.0015(12)
C9 0.0151(14) 0.0105(13) 0.0131(14) 0.0012(11) 0.0014(11) -0.0020(11)
C10 0.0188(14) 0.0124(13) 0.0107(15) -0.0033(12) 0.0000(12) -0.0002(11)
C11 0.0167(14) 0.0136(13) 0.0101(13) 0.0013(11) 0.0007(11) -0.0014(11)
C12 0.0159(15) 0.0173(14) 0.0123(15) 0.0016(11) 0.0004(12) -0.0012(12)
C13 0.0147(14) 0.0195(15) 0.0167(16) -0.0046(12) -0.0015(11) -0.0058(12)
C14 0.0243(16) 0.0122(13) 0.0193(16) -0.0054(12) 0.0039(12) -0.0018(12)
C15 0.0200(15) 0.0115(14) 0.0168(16) 0.0013(12) 0.0014(12) -0.0005(11)
C16 0.0132(13) 0.0140(13) 0.0137(13) 0.0016(11) 0.0015(12) -0.0023(13)
C17 0.0135(15) 0.0162(14) 0.0138(15) -0.0011(11) -0.0004(11) 0.0011(12)

loop_
_atom_type_symbol
_atom_type_description
_atom_type_scat_dispersion_real
_atom_type_scat_dispersion_imag
_atom_type_scat_source
C C 0.0033 0.0016 'International Tables Vol C Tables 4.2.6.8 and 6.1.1.4'
H H 0.0000 0.0000 'International Tables Vol C Tables 4.2.6.8 and 6.1.1.4'
O O 0.0106 0.0060 'International Tables Vol C Tables 4.2.6.8 and 6.1.1.4'
S S 0.1246 0.1234 'International Tables Vol C Tables 4.2.6.8 and 6.1.1.4'

loop_
_geom_angle_atom_site_label_1
_geom_angle_atom_site_label_2
_geom_angle_atom_site_label_3
_geom_angle
C8 S1 C1 90.71(14)
C16 S2 C9 90.85(14)
C2 C1 C17 128.3(3)
C2 C1 S1 114.7(2)
C17 C1 S1 116.6(2)
C1 C2 C3 109.1(3)
C1 C2 H2 125.4
C3 C2 H2 125.4
C4 C3 C8 118.8(3)
C4 C3 C2 128.4(3)
C8 C3 C2 112.8(3)
C5 C4 C3 119.5(3)
C5 C4 H4 120.3
C3 C4 H4 120.3
C4 C5 C6 120.7(3)
C4 C5 H5 119.6
C6 C5 H5 119.6
C7 C6 C5 121.0(3)
C7 C6 H6 119.5
C5 C6 H6 119.5
C6 C7 C8 118.4(3)
C6 C7 H7 120.8
C8 C7 H7 120.8
C7 C8 C3 121.7(3)
C7 C8 S1 125.7(2)
C3 C8 S1 112.6(2)
C10 C9 C17 129.5(3)
C10 C9 S2 113.5(2)
C17 C9 S2 116.7(2)
C9 C10 C11 111.7(3)
C9 C10 H10 124.1
C11 C10 H10 124.1
C12 C11 C16 119.0(3)
C12 C11 C10 129.0(3)
C16 C11 C10 112.0(3)
C13 C12 C11 119.3(3)
C13 C12 H12 120.4
C11 C12 H12 120.4
C12 C13 C14 121.0(3)
C12 C13 H13 119.5
C14 C13 H13 119.5
C15 C14 C13 121.1(3)
C15 C14 H14 119.5
C13 C14 H14 119.5
C14 C15 C16 118.0(3)
C14 C15 H15 121.0
C16 C15 H15 121.0
C15 C16 C11 121.6(3)
C15 C16 S2 126.5(2)
C11 C16 S2 111.9(2)
O1 C17 C1 121.1(3)
O1 C17 C9 120.8(3)
C1 C17 C9 118.1(3)

loop_
_geom_bond_atom_site_label_1
_geom_bond_atom_site_label_2
_geom_bond_distance
O1 C17 1.217(4)
S1 C8 1.733(3)
S1 C1 1.737(3)
S2 C16 1.731(3)
S2 C9 1.739(3)
C1 C2 1.405(4)
C1 C17 1.475(4)
C2 C3 1.462(4)
C2 H2 0.9500
C3 C4 1.406(4)
C3 C8 1.408(4)
C4 C5 1.376(4)
C4 H4 0.9500
C5 C6 1.405(4)
C5 H5 0.9500
C6 C7 1.376(4)
C6 H6 0.9500
C7 C8 1.393(4)
C7 H7 0.9500
C9 C10 1.373(4)
C9 C17 1.481(4)
C10 C11 1.434(4)
C10 H10 0.9500
C11 C12 1.407(4)
C11 C16 1.414(4)
C12 C13 1.377(4)
C12 H12 0.9500
C13 C14 1.404(4)
C13 H13 0.9500
C14 C15 1.384(4)
C14 H14 0.9500
C15 C16 1.397(4)
C15 H15 0.9500

loop_
_geom_hbond_atom_site_label_D
_geom_hbond_atom_site_label_H
_geom_hbond_atom_site_label_A
_geom_hbond_site_symmetry_A
_geom_hbond_distance_DH
_geom_hbond_distance_HA
_geom_hbond_distance_DA
_geom_hbond_angle_DHA
C13 H13 O1 3_565 0.95 2.66 3.385(3) 133.6
C5 H5 Cg4 5_544 0.95 2.90 3.694(11) 142.0
C10 H10 Cg2 6_765 0.95 2.70 3.324(12) 123.7

loop_
_geom_torsion_atom_site_label_1
_geom_torsion_atom_site_label_2
_geom_torsion_atom_site_label_3
_geom_torsion_atom_site_label_4
_geom_torsion
C8 S1 C1 C2 -0.1(2)
C8 S1 C1 C17 173.4(2)
C17 C1 C2 C3 -171.8(3)
S1 C1 C2 C3 0.8(3)
C1 C2 C3 C4 177.0(3)
C1 C2 C3 C8 -1.3(3)
C8 C3 C4 C5 -0.6(4)
C2 C3 C4 C5 -178.8(3)
C3 C4 C5 C6 0.5(5)
C4 C5 C6 C7 -0.2(5)
C5 C6 C7 C8 0.0(4)
C6 C7 C8 C3 -0.1(4)
C6 C7 C8 S1 177.2(2)
C4 C3 C8 C7 0.4(4)
C2 C3 C8 C7 178.9(3)
C4 C3 C8 S1 -177.3(2)
C2 C3 C8 S1 1.2(3)
C1 S1 C8 C7 -178.2(3)
C1 S1 C8 C3 -0.6(2)
C16 S2 C9 C10 0.4(2)
C16 S2 C9 C17 175.1(2)
C17 C9 C10 C11 -173.1(3)
S2 C9 C10 C11 0.8(3)
C9 C10 C11 C12 176.5(3)
C9 C10 C11 C16 -2.0(4)
C16 C11 C12 C13 -1.2(4)
C10 C11 C12 C13 -179.5(3)
C11 C12 C13 C14 -0.7(4)
C12 C13 C14 C15 1.3(5)
C13 C14 C15 C16 0.0(4)
C14 C15 C16 C11 -1.9(4)
C14 C15 C16 S2 176.8(3)
C12 C11 C16 C15 2.5(4)
C10 C11 C16 C15 -178.9(3)
C12 C11 C16 S2 -176.4(2)
C10 C11 C16 S2 2.3(3)
C9 S2 C16 C15 179.7(3)
C9 S2 C16 C11 -1.5(2)
C2 C1 C17 O1 154.8(3)
S1 C1 C17 O1 -17.6(4)
C2 C1 C17 C9 -24.8(4)
S1 C1 C17 C9 162.8(2)
C10 C9 C17 O1 145.8(3)
S2 C9 C17 O1 -27.9(4)
C10 C9 C17 C1 -34.5(5)
S2 C9 C17 C1 151.7(2)
